data_4342606
loop_
_publ_author_name
'Herv\'e, Alexandre'
'Bouzidi, Yamina'
'Berthet, Jean-Claude'
'Belkhiri, Lotfi'
'Thu\'ery, Pierre'
'Boucekkine, Abdou'
'Ephritikhine, Michel'

_publ_section_title
;
 U(III)-CN versus U(IV)-NC Coordination in Tris(silylamide) Complexes.
;
_journal_issue 5
_journal_name_full 'Inorganic chemistry'
_journal_page_first 2474
_journal_paper_doi 10.1021/acs.inorgchem.5b00034
_journal_volume 54
_journal_year 2015
_chemical_formula_sum 'C50 H90 B N3 O2 Si6 U'
_chemical_formula_weight 1182.63
_space_group_IT_number 2
_symmetry_cell_setting triclinic
_symmetry_space_group_name_Hall '-P 1'
_symmetry_space_group_name_H-M 'P -1'
_atom_sites_solution_hydrogens geom
_atom_sites_solution_primary direct
_atom_sites_solution_secondary difmap
_audit_creation_method SHELXL-97
_cell_angle_alpha 107.7551(18)
_cell_angle_beta 93.7460(18)
_cell_angle_gamma 91.4929(19)
_cell_formula_units_Z 4
_cell_length_a 16.9269(7)
_cell_length_b 18.7867(6)
_cell_length_c 19.4285(7)
_cell_measurement_reflns_used 348431
_cell_measurement_temperature 150(2)
_cell_measurement_theta_max 30.51
_cell_measurement_theta_min 2.15
_cell_volume 5864.5(4)
_computing_cell_refinement 'HKL2000 (Otwinowski & Minor, 1997)'
_computing_data_collection 'COLLECT (Nonius, 1998)'
_computing_data_reduction 'HKL2000 (Otwinowski & Minor, 1997)'
_computing_molecular_graphics 'SHELXTL (Sheldrick, 2008)'
_computing_publication_material 'SHELXTL (Sheldrick, 2008); PLATON (Spek, 2003)'
_computing_structure_refinement 'SHELXL-97 (Sheldrick, 2008)'
_computing_structure_solution 'SHELXS-97 (Sheldrick, 2008)'
_diffrn_ambient_temperature 150(2)
_diffrn_measured_fraction_theta_full 0.999
_diffrn_measured_fraction_theta_max 0.999
_diffrn_measurement_device_type 'Nonius Kappa-CCD area-detector diffractometer'
_diffrn_measurement_method 'two \f and thirteen \w scans with 2\% steps (855 frames)'
_diffrn_radiation_monochromator graphite
_diffrn_radiation_source 'fine-focus sealed tube'
_diffrn_radiation_type MoK\a
_diffrn_radiation_wavelength 0.71073
_diffrn_reflns_av_R_equivalents 0.0486
_diffrn_reflns_av_unetI/netI 0.0689
_diffrn_reflns_limit_h_max 24
_diffrn_reflns_limit_h_min -24
_diffrn_reflns_limit_k_max 26
_diffrn_reflns_limit_k_min -26
_diffrn_reflns_limit_l_max 27
_diffrn_reflns_limit_l_min -27
_diffrn_reflns_number 348431
_diffrn_reflns_theta_full 30.51
_diffrn_reflns_theta_max 30.51
_diffrn_reflns_theta_min 2.15
_diffrn_standards_decay_% 0
_diffrn_standards_interval_time 0
_diffrn_standards_number 0
_exptl_absorpt_coefficient_mu 2.928
_exptl_absorpt_correction_T_max 0.768
_exptl_absorpt_correction_T_min 0.506
_exptl_absorpt_correction_type multi-scan
_exptl_absorpt_process_details 'SCALEPACK (Otwinowski & Minor, 1997)'
_exptl_crystal_colour 'translucent light green'
_exptl_crystal_density_diffrn 1.339
_exptl_crystal_density_method 'not measured'
_exptl_crystal_description platelet
_exptl_crystal_F_000 2432
_exptl_crystal_size_max 0.17
_exptl_crystal_size_mid 0.15
_exptl_crystal_size_min 0.09
_refine_diff_density_max 0.646
_refine_diff_density_min -1.154
_refine_diff_density_rms 0.120
_refine_ls_extinction_method none
_refine_ls_goodness_of_fit_ref 0.943
_refine_ls_hydrogen_treatment constr
_refine_ls_matrix_type full
_refine_ls_number_parameters 1169
_refine_ls_number_reflns 35783
_refine_ls_number_restraints 2
_refine_ls_restrained_S_all 0.947
_refine_ls_R_factor_all 0.0663
_refine_ls_R_factor_gt 0.0335
_refine_ls_shift/su_max 0.002
_refine_ls_shift/su_mean 0.000
_refine_ls_structure_factor_coef Fsqd
_refine_ls_weighting_details 'calc w=1/[\s^2^(Fo^2^)+(0.0297P)^2^] where P=(Fo^2^+2Fc^2^)/3'
_refine_ls_weighting_scheme calc
_refine_ls_wR_factor_gt 0.0657
_refine_ls_wR_factor_ref 0.0717
_reflns_number_gt 24518
_reflns_number_total 35783
_reflns_threshold_expression >2sigma(I)
_cod_data_source_file ic5b00034_si_001.cif
_cod_data_source_block 1(THF)
_cod_database_code 4342606

loop_
_symmetry_equiv_pos_as_xyz
'x, y, z'
'-x, -y, -z'

loop_
_atom_site_label
_atom_site_type_symbol
_atom_site_fract_x
_atom_site_fract_y
_atom_site_fract_z
_atom_site_U_iso_or_equiv
_atom_site_adp_type
_atom_site_occupancy
_atom_site_symmetry_multiplicity
_atom_site_calc_flag
_atom_site_refinement_flags
U1 U 0.265554(6) 0.550598(5) 0.767668(5) 0.02861(3) Uani 1 1 d .
U2 U 0.289980(6) 0.972642(5) 0.253254(5) 0.03053(3) Uani 1 1 d .
Si1 Si 0.40254(5) 0.67976(4) 0.81489(4) 0.03563(17) Uani 1 1 d .
Si2 Si 0.27422(5) 0.73349(4) 0.73203(4) 0.03592(18) Uani 1 1 d .
Si3 Si 0.17090(5) 0.59798(4) 0.91912(4) 0.03965(19) Uani 1 1 d .
Si4 Si 0.30388(5) 0.49987(4) 0.93170(4) 0.04182(19) Uani 1 1 d .
Si5 Si 0.23730(5) 0.35844(4) 0.68895(4) 0.03593(18) Uani 1 1 d .
Si6 Si 0.37589(5) 0.43215(4) 0.64232(4) 0.04022(19) Uani 1 1 d .
Si7 Si 0.18617(5) 0.92547(4) 0.09775(4) 0.03930(18) Uani 1 1 d .
Si8 Si 0.32022(5) 1.02938(4) 0.09144(4) 0.03955(19) Uani 1 1 d .
Si9 Si 0.27286(5) 1.15945(4) 0.33418(4) 0.03372(17) Uani 1 1 d .
Si10 Si 0.41967(5) 1.09740(4) 0.38678(4) 0.03508(17) Uani 1 1 d .
Si11 Si 0.31571(5) 0.78984(4) 0.28072(4) 0.03733(18) Uani 1 1 d .
Si12 Si 0.43104(5) 0.85654(4) 0.20415(4) 0.03315(16) Uani 1 1 d .
O1 O 0.15004(11) 0.53659(9) 0.68533(10) 0.0367(4) Uani 1 1 d .
O2 O 0.18894(10) 0.97908(9) 0.33803(9) 0.0354(4) Uani 1 1 d .
O3 O 0.04716(18) 0.67353(15) 0.50808(16) 0.0896(9) Uani 1 1 d .
O4 O 0.0024(2) 0.2256(3) -0.0334(3) 0.1630(18) Uani 1 1 d .
N1 N 0.30810(12) 0.66496(11) 0.76951(11) 0.0297(5) Uani 1 1 d .
N2 N 0.24962(13) 0.54615(11) 0.87929(11) 0.0334(5) Uani 1 1 d .
N3 N 0.29626(13) 0.43956(10) 0.69725(11) 0.0316(5) Uani 1 1 d .
N4 N 0.27123(13) 0.98009(11) 0.14101(11) 0.0339(5) Uani 1 1 d .
N5 N 0.33332(12) 1.08308(11) 0.32811(11) 0.0294(5) Uani 1 1 d .
N6 N 0.34330(13) 0.86516(11) 0.24946(11) 0.0311(5) Uani 1 1 d .
B2 B 0.2345(2) 0.46886(17) 0.27524(18) 0.0373(7) Uani 1 1 d .
B1 B 0.80747(19) 0.94911(16) 0.25874(17) 0.0348(7) Uani 1 1 d .
C1 C 0.42934(16) 0.58541(15) 0.82336(16) 0.0419(7) Uani 1 1 d .
H1A H 0.3898 0.5679 0.8485 0.063 Uiso 1 1 d R
H1B H 0.4315 0.5505 0.7758 0.063 Uiso 1 1 d R
H1C H 0.4801 0.5898 0.8498 0.063 Uiso 1 1 d R
C2 C 0.4054(2) 0.74418(17) 0.90910(16) 0.0561(9) Uani 1 1 d .
H2A H 0.3978 0.7943 0.9080 0.084 Uiso 1 1 calc R
H2B H 0.4558 0.7423 0.9340 0.084 Uiso 1 1 calc R
H2C H 0.3639 0.7292 0.9340 0.084 Uiso 1 1 calc R
C3 C 0.48159(17) 0.70960(16) 0.76617(17) 0.0484(8) Uani 1 1 d .
H3A H 0.4812 0.6754 0.7180 0.073 Uiso 1 1 calc R
H3B H 0.5322 0.7099 0.7917 0.073 Uiso 1 1 calc R
H3C H 0.4722 0.7590 0.7637 0.073 Uiso 1 1 calc R
C4 C 0.3025(2) 0.83028(14) 0.79302(17) 0.0563(9) Uani 1 1 d .
H4A H 0.2806 0.8375 0.8389 0.084 Uiso 1 1 calc R
H4B H 0.2821 0.8662 0.7712 0.084 Uiso 1 1 calc R
H4C H 0.3592 0.8367 0.8002 0.084 Uiso 1 1 calc R
C5 C 0.31676(18) 0.72035(15) 0.64292(15) 0.0450(7) Uani 1 1 d .
H5A H 0.3735 0.7254 0.6500 0.067 Uiso 1 1 calc R
H5B H 0.2976 0.7575 0.6222 0.067 Uiso 1 1 calc R
H5C H 0.3010 0.6714 0.6108 0.067 Uiso 1 1 calc R
C6 C 0.16374(17) 0.72946(15) 0.71661(16) 0.0461(7) Uani 1 1 d .
H6A H 0.1453 0.6794 0.6894 0.069 Uiso 1 1 calc R
H6B H 0.1485 0.7631 0.6900 0.069 Uiso 1 1 calc R
H6C H 0.1408 0.7439 0.7625 0.069 Uiso 1 1 calc R
C7 C 0.14463(18) 0.66244(15) 0.86465(15) 0.0466(7) Uani 1 1 d .
H7A H 0.1881 0.6979 0.8694 0.070 Uiso 1 1 calc R
H7B H 0.0984 0.6886 0.8822 0.070 Uiso 1 1 calc R
H7C H 0.1340 0.6338 0.8146 0.070 Uiso 1 1 calc R
C8 C 0.19720(19) 0.65949(15) 1.01425(15) 0.0483(8) Uani 1 1 d .
H8A H 0.2083 0.6290 1.0450 0.072 Uiso 1 1 calc R
H8B H 0.1536 0.6901 1.0312 0.072 Uiso 1 1 calc R
H8C H 0.2431 0.6909 1.0152 0.072 Uiso 1 1 calc R
C9 C 0.07997(19) 0.53934(17) 0.91641(17) 0.0551(8) Uani 1 1 d .
H9A H 0.0674 0.5069 0.8679 0.083 Uiso 1 1 calc R
H9B H 0.0367 0.5710 0.9315 0.083 Uiso 1 1 calc R
H9C H 0.0888 0.5097 0.9484 0.083 Uiso 1 1 calc R
C10 C 0.3724(2) 0.56777(17) 1.00235(16) 0.0572(9) Uani 1 1 d .
H10A H 0.3880 0.6083 0.9850 0.086 Uiso 1 1 calc R
H10B H 0.4185 0.5429 1.0124 0.086 Uiso 1 1 calc R
H10C H 0.3457 0.5869 1.0459 0.086 Uiso 1 1 calc R
C11 C 0.36654(19) 0.42718(16) 0.87625(17) 0.0511(8) Uani 1 1 d .
H11A H 0.3331 0.3877 0.8434 0.077 Uiso 1 1 calc R
H11B H 0.3991 0.4072 0.9076 0.077 Uiso 1 1 calc R
H11C H 0.3997 0.4492 0.8492 0.077 Uiso 1 1 calc R
C12 C 0.2365(2) 0.45189(17) 0.97754(17) 0.0559(9) Uani 1 1 d .
H12A H 0.2070 0.4884 1.0104 0.084 Uiso 1 1 calc R
H12B H 0.2673 0.4252 1.0039 0.084 Uiso 1 1 calc R
H12C H 0.2006 0.4174 0.9419 0.084 Uiso 1 1 calc R
C13 C 0.17006(19) 0.33012(15) 0.60447(16) 0.0509(8) Uani 1 1 d .
H13A H 0.1297 0.3657 0.6081 0.076 Uiso 1 1 calc R
H13B H 0.1458 0.2815 0.5980 0.076 Uiso 1 1 calc R
H13C H 0.2000 0.3285 0.5638 0.076 Uiso 1 1 calc R
C14 C 0.17010(17) 0.37549(15) 0.76408(16) 0.0450(7) Uani 1 1 d .
H14A H 0.2009 0.3825 0.8091 0.068 Uiso 1 1 calc R
H14B H 0.1334 0.3332 0.7552 0.068 Uiso 1 1 calc R
H14C H 0.1414 0.4195 0.7666 0.068 Uiso 1 1 calc R
C15 C 0.29655(19) 0.27632(14) 0.68922(17) 0.0503(8) Uani 1 1 d .
H15A H 0.3255 0.2620 0.6466 0.075 Uiso 1 1 calc R
H15B H 0.2617 0.2353 0.6895 0.075 Uiso 1 1 calc R
H15C H 0.3330 0.2894 0.7316 0.075 Uiso 1 1 calc R
C16 C 0.3525(2) 0.36929(16) 0.54741(17) 0.0603(10) Uani 1 1 d .
H16A H 0.3360 0.3204 0.5484 0.090 Uiso 1 1 calc R
H16B H 0.3989 0.3659 0.5209 0.090 Uiso 1 1 calc R
H16C H 0.3106 0.3893 0.5243 0.090 Uiso 1 1 calc R
C17 C 0.46536(19) 0.39856(17) 0.68119(19) 0.0569(9) Uani 1 1 d .
H17A H 0.4755 0.4273 0.7313 0.085 Uiso 1 1 calc R
H17B H 0.5101 0.4043 0.6551 0.085 Uiso 1 1 calc R
H17C H 0.4567 0.3467 0.6773 0.085 Uiso 1 1 calc R
C18 C 0.3975(2) 0.52676(15) 0.63217(16) 0.0485(8) Uani 1 1 d .
H18A H 0.3601 0.5349 0.5964 0.073 Uiso 1 1 calc R
H18B H 0.4502 0.5292 0.6172 0.073 Uiso 1 1 calc R
H18C H 0.3933 0.5646 0.6778 0.073 Uiso 1 1 calc R
C19 C 0.06385(17) 0.52899(16) 0.69144(16) 0.0461(7) Uani 1 1 d .
H19A H 0.0430 0.5774 0.7147 0.055 Uiso 1 1 calc R
H19B H 0.0528 0.4958 0.7197 0.055 Uiso 1 1 calc R
C20 C 0.02751(18) 0.49699(16) 0.61533(16) 0.0485(8) Uani 1 1 d .
H20A H -0.0260 0.5132 0.6107 0.058 Uiso 1 1 calc R
H20B H 0.0265 0.4427 0.5997 0.058 Uiso 1 1 calc R
C21 C 0.08276(18) 0.52880(18) 0.57261(16) 0.0510(8) Uani 1 1 d .
H21A H 0.0798 0.4981 0.5222 0.061 Uiso 1 1 calc R
H21B H 0.0700 0.5795 0.5750 0.061 Uiso 1 1 calc R
C22 C 0.16336(17) 0.52745(15) 0.60921(14) 0.0397(7) Uani 1 1 d .
H22A H 0.1873 0.4803 0.5873 0.048 Uiso 1 1 calc R
H22B H 0.1979 0.5679 0.6055 0.048 Uiso 1 1 calc R
C23 C 0.1608(2) 0.86574(19) 0.15598(17) 0.0610(9) Uani 1 1 d .
H23A H 0.2053 0.8365 0.1608 0.091 Uiso 1 1 d R
H23B H 0.1492 0.8971 0.2030 0.091 Uiso 1 1 d R
H23C H 0.1155 0.8330 0.1339 0.091 Uiso 1 1 d R
C24 C 0.20130(18) 0.86033(15) 0.00646(15) 0.0466(7) Uani 1 1 d .
H24A H 0.2121 0.8886 -0.0258 0.070 Uiso 1 1 calc R
H24B H 0.1543 0.8287 -0.0119 0.070 Uiso 1 1 calc R
H24C H 0.2453 0.8301 0.0100 0.070 Uiso 1 1 calc R
C25 C 0.09680(19) 0.97963(18) 0.09191(19) 0.0647(10) Uani 1 1 d .
H25A H 0.0922 1.0170 0.1377 0.097 Uiso 1 1 calc R
H25B H 0.0505 0.9464 0.0800 0.097 Uiso 1 1 calc R
H25C H 0.1016 1.0034 0.0550 0.097 Uiso 1 1 calc R
C26 C 0.2480(2) 1.07205(17) 0.04097(17) 0.0556(9) Uani 1 1 d .
H26A H 0.2160 1.0332 0.0058 0.083 Uiso 1 1 calc R
H26B H 0.2762 1.1013 0.0168 0.083 Uiso 1 1 calc R
H26C H 0.2147 1.1037 0.0743 0.083 Uiso 1 1 calc R
C27 C 0.38235(19) 0.96677(16) 0.02387(17) 0.0522(8) Uani 1 1 d .
H27A H 0.4158 0.9395 0.0477 0.078 Uiso 1 1 calc R
H27B H 0.4146 0.9965 0.0032 0.078 Uiso 1 1 calc R
H27C H 0.3485 0.9323 -0.0138 0.078 Uiso 1 1 calc R
C28 C 0.38632(19) 1.10816(15) 0.15116(17) 0.0512(8) Uani 1 1 d .
H28A H 0.3563 1.1402 0.1874 0.077 Uiso 1 1 calc R
H28B H 0.4081 1.1363 0.1225 0.077 Uiso 1 1 calc R
H28C H 0.4286 1.0885 0.1742 0.077 Uiso 1 1 calc R
C29 C 0.19694(17) 1.13406(15) 0.25567(15) 0.0427(7) Uani 1 1 d .
H29A H 0.2227 1.1265 0.2116 0.064 Uiso 1 1 calc R
H29B H 0.1610 1.1738 0.2609 0.064 Uiso 1 1 calc R
H29C H 0.1680 1.0889 0.2540 0.064 Uiso 1 1 calc R
C30 C 0.32900(18) 1.24622(14) 0.33472(16) 0.0448(7) Uani 1 1 d .
H30A H 0.3657 1.2622 0.3769 0.067 Uiso 1 1 calc R
H30B H 0.2927 1.2849 0.3356 0.067 Uiso 1 1 calc R
H30C H 0.3575 1.2363 0.2919 0.067 Uiso 1 1 calc R
C31 C 0.21452(18) 1.18229(15) 0.41641(15) 0.0440(7) Uani 1 1 d .
H31A H 0.1765 1.1420 0.4119 0.066 Uiso 1 1 calc R
H31B H 0.1874 1.2275 0.4205 0.066 Uiso 1 1 calc R
H31C H 0.2498 1.1890 0.4589 0.066 Uiso 1 1 calc R
C32 C 0.4080(2) 1.16219(15) 0.47965(16) 0.0534(8) Uani 1 1 d .
H32A H 0.3984 1.2114 0.4768 0.080 Uiso 1 1 calc R
H32B H 0.4556 1.1640 0.5101 0.080 Uiso 1 1 calc R
H32C H 0.3641 1.1444 0.4998 0.080 Uiso 1 1 calc R
C33 C 0.50331(17) 1.13648(16) 0.35084(17) 0.0492(8) Uani 1 1 d .
H33A H 0.5122 1.1038 0.3036 0.074 Uiso 1 1 calc R
H33B H 0.5502 1.1409 0.3827 0.074 Uiso 1 1 calc R
H33C H 0.4909 1.1850 0.3475 0.074 Uiso 1 1 calc R
C34 C 0.44316(17) 1.00544(14) 0.40089(15) 0.0389(7) Uani 1 1 d .
H34A H 0.4009 0.9892 0.4241 0.058 Uiso 1 1 calc R
H34B H 0.4917 1.0113 0.4309 0.058 Uiso 1 1 calc R
H34C H 0.4489 0.9688 0.3549 0.058 Uiso 1 1 calc R
C35 C 0.20826(19) 0.78803(17) 0.29712(19) 0.0591(9) Uani 1 1 d .
H35A H 0.1944 0.8370 0.3252 0.089 Uiso 1 1 calc R
H35B H 0.1981 0.7531 0.3230 0.089 Uiso 1 1 calc R
H35C H 0.1771 0.7731 0.2515 0.089 Uiso 1 1 calc R
C36 C 0.3733(2) 0.79688(16) 0.36778(16) 0.0561(9) Uani 1 1 d .
H36A H 0.4289 0.7981 0.3611 0.084 Uiso 1 1 calc R
H36B H 0.3597 0.7543 0.3829 0.084 Uiso 1 1 calc R
H36C H 0.3609 0.8419 0.4042 0.084 Uiso 1 1 calc R
C37 C 0.3306(2) 0.69701(14) 0.21392(17) 0.0511(8) Uani 1 1 d .
H37A H 0.3016 0.6932 0.1687 0.077 Uiso 1 1 calc R
H37B H 0.3120 0.6580 0.2320 0.077 Uiso 1 1 calc R
H37C H 0.3860 0.6921 0.2066 0.077 Uiso 1 1 calc R
C38 C 0.46338(17) 0.95458(14) 0.20762(15) 0.0411(7) Uani 1 1 d .
H38A H 0.4286 0.9711 0.1752 0.062 Uiso 1 1 calc R
H38B H 0.5166 0.9549 0.1934 0.062 Uiso 1 1 calc R
H38C H 0.4614 0.9876 0.2561 0.062 Uiso 1 1 calc R
C39 C 0.41363(18) 0.79908(15) 0.10704(15) 0.0455(7) Uani 1 1 d .
H39A H 0.4005 0.7481 0.1040 0.068 Uiso 1 1 calc R
H39B H 0.4607 0.8011 0.0826 0.068 Uiso 1 1 calc R
H39C H 0.3707 0.8184 0.0845 0.068 Uiso 1 1 calc R
C40 C 0.51626(17) 0.82072(16) 0.24697(17) 0.0469(7) Uani 1 1 d .
H40A H 0.5266 0.8515 0.2964 0.070 Uiso 1 1 calc R
H40B H 0.5623 0.8221 0.2210 0.070 Uiso 1 1 calc R
H40C H 0.5038 0.7701 0.2456 0.070 Uiso 1 1 calc R
C41 C 0.10197(17) 0.98359(17) 0.33595(18) 0.0504(8) Uani 1 1 d .
H41A H 0.0762 0.9361 0.3074 0.061 Uiso 1 1 calc R
H41B H 0.0852 1.0220 0.3150 0.061 Uiso 1 1 calc R
C42 C 0.0819(2) 1.00292(18) 0.41353(19) 0.0606(10) Uani 1 1 d .
H42A H 0.0300 0.9819 0.4171 0.073 Uiso 1 1 calc R
H42B H 0.0833 1.0567 0.4363 0.073 Uiso 1 1 calc R
C43 C 0.1474(2) 0.96701(18) 0.44779(17) 0.0558(9) Uani 1 1 d .
H43A H 0.1541 0.9901 0.4999 0.067 Uiso 1 1 calc R
H43B H 0.1363 0.9137 0.4371 0.067 Uiso 1 1 calc R
C44 C 0.21904(18) 0.98241(16) 0.41213(14) 0.0423(7) Uani 1 1 d .
H44A H 0.2434 1.0314 0.4380 0.051 Uiso 1 1 calc R
H44B H 0.2579 0.9450 0.4107 0.051 Uiso 1 1 calc R
C45 C 0.87107(16) 0.89497(13) 0.28361(15) 0.0367(6) Uani 1 1 d .
C46 C 0.92538(17) 0.85684(14) 0.23481(17) 0.0436(7) Uani 1 1 d .
H46 H 0.9236 0.8620 0.1886 0.052 Uiso 1 1 calc R
C47 C 0.98169(18) 0.81164(16) 0.25350(19) 0.0513(8) Uani 1 1 d .
H47 H 1.0156 0.7863 0.2195 0.062 Uiso 1 1 calc R
C48 C 0.98745(18) 0.80429(15) 0.3220(2) 0.0514(8) Uani 1 1 d .
H48 H 1.0255 0.7747 0.3346 0.062 Uiso 1 1 calc R
C49 C 0.93617(19) 0.84138(16) 0.37162(18) 0.0504(8) Uani 1 1 d .
H49 H 0.9397 0.8371 0.4182 0.060 Uiso 1 1 calc R
C50 C 0.87852(17) 0.88561(14) 0.35192(16) 0.0421(7) Uani 1 1 d .
H50 H 0.8440 0.9096 0.3860 0.051 Uiso 1 1 calc R
C51 C 0.86268(16) 1.01064(13) 0.23571(15) 0.0346(6) Uani 1 1 d .
C52 C 0.92016(16) 1.05654(14) 0.28617(16) 0.0412(7) Uani 1 1 d .
H52 H 0.9248 1.0528 0.3329 0.049 Uiso 1 1 calc R
C53 C 0.97039(17) 1.10732(15) 0.26939(19) 0.0482(8) Uani 1 1 d .
H53 H 1.0069 1.1372 0.3050 0.058 Uiso 1 1 calc R
C54 C 0.96674(18) 1.11401(16) 0.20067(19) 0.0483(8) Uani 1 1 d .
H54 H 1.0004 1.1480 0.1894 0.058 Uiso 1 1 calc R
C55 C 0.91222(18) 1.06931(16) 0.14908(18) 0.0477(8) Uani 1 1 d .
H55 H 0.9092 1.0727 0.1022 0.057 Uiso 1 1 calc R
C56 C 0.86128(17) 1.01873(16) 0.16656(16) 0.0428(7) Uani 1 1 d .
H56 H 0.8249 0.9892 0.1306 0.051 Uiso 1 1 calc R
C57 C 0.74604(16) 0.90070(14) 0.19051(14) 0.0343(6) Uani 1 1 d .
C58 C 0.68651(16) 0.93660(15) 0.16234(15) 0.0391(7) Uani 1 1 d .
H58 H 0.6826 0.9878 0.1834 0.047 Uiso 1 1 calc R
C59 C 0.63327(17) 0.89939(16) 0.10464(15) 0.0420(7) Uani 1 1 d .
H59 H 0.5950 0.9257 0.0874 0.050 Uiso 1 1 calc R
C60 C 0.63689(18) 0.82288(17) 0.07252(16) 0.0483(8) Uani 1 1 d .
H60 H 0.6016 0.7976 0.0335 0.058 Uiso 1 1 calc R
C61 C 0.69284(19) 0.78523(16) 0.09891(17) 0.0495(8) Uani 1 1 d .
H61 H 0.6953 0.7338 0.0782 0.059 Uiso 1 1 calc R
C62 C 0.74643(18) 0.82336(15) 0.15673(16) 0.0424(7) Uani 1 1 d .
H62 H 0.7841 0.7963 0.1736 0.051 Uiso 1 1 calc R
C63 C 0.75352(16) 0.98902(14) 0.32584(14) 0.0331(6) Uani 1 1 d .
C64 C 0.70066(16) 0.94421(15) 0.34963(16) 0.0393(7) Uani 1 1 d .
H64 H 0.6967 0.8930 0.3257 0.047 Uiso 1 1 calc R
C65 C 0.65447(17) 0.97223(15) 0.40653(15) 0.0411(7) Uani 1 1 d .
H65 H 0.6208 0.9402 0.4206 0.049 Uiso 1 1 calc R
C66 C 0.65831(17) 1.04818(16) 0.44277(15) 0.0421(7) Uani 1 1 d .
H66 H 0.6278 1.0675 0.4817 0.051 Uiso 1 1 calc R
C67 C 0.70729(17) 1.09441(15) 0.42085(15) 0.0409(7) Uani 1 1 d .
H67 H 0.7094 1.1456 0.4445 0.049 Uiso 1 1 calc R
C68 C 0.75447(16) 1.06533(14) 0.36298(14) 0.0364(6) Uani 1 1 d .
H68 H 0.7874 1.0980 0.3489 0.044 Uiso 1 1 calc R
C69 C 0.29635(16) 0.51454(14) 0.34457(14) 0.0360(6) Uani 1 1 d .
C70 C 0.29896(18) 0.59168(15) 0.37952(15) 0.0417(7) Uani 1 1 d .
H70 H 0.2651 0.6211 0.3615 0.050 Uiso 1 1 calc R
C71 C 0.35031(19) 0.62609(16) 0.44026(16) 0.0464(7) Uani 1 1 d .
H71 H 0.3496 0.6775 0.4624 0.056 Uiso 1 1 calc R
C72 C 0.40200(18) 0.58443(17) 0.46755(15) 0.0468(7) Uani 1 1 d .
H72 H 0.4361 0.6072 0.5083 0.056 Uiso 1 1 calc R
C73 C 0.40255(18) 0.50805(17) 0.43345(16) 0.0459(7) Uani 1 1 d .
H73 H 0.4375 0.4792 0.4511 0.055 Uiso 1 1 calc R
C74 C 0.35144(17) 0.47471(15) 0.37342(15) 0.0404(7) Uani 1 1 d .
H74 H 0.3535 0.4235 0.3510 0.049 Uiso 1 1 calc R
C75 C 0.17324(16) 0.52407(13) 0.24846(15) 0.0356(6) Uani 1 1 d .
C76 C 0.12166(18) 0.56695(15) 0.29675(17) 0.0435(7) Uani 1 1 d .
H76 H 0.1255 0.5657 0.3443 0.052 Uiso 1 1 calc R
C77 C 0.06526(18) 0.61109(15) 0.27710(18) 0.0480(8) Uani 1 1 d .
H77 H 0.0327 0.6387 0.3112 0.058 Uiso 1 1 calc R
C78 C 0.05768(17) 0.61383(15) 0.20741(18) 0.0465(8) Uani 1 1 d .
H78 H 0.0202 0.6432 0.1936 0.056 Uiso 1 1 calc R
C79 C 0.10641(18) 0.57241(17) 0.15829(17) 0.0491(8) Uani 1 1 d .
H79 H 0.1018 0.5737 0.1107 0.059 Uiso 1 1 calc R
C80 C 0.16282(17) 0.52836(15) 0.17861(16) 0.0419(7) Uani 1 1 d .
H80 H 0.1947 0.5008 0.1439 0.050 Uiso 1 1 calc R
C81 C 0.28685(16) 0.42508(14) 0.20864(15) 0.0366(6) Uani 1 1 d .
C82 C 0.33858(17) 0.46758(16) 0.18066(16) 0.0410(7) Uani 1 1 d .
H82 H 0.3443 0.5190 0.2030 0.049 Uiso 1 1 calc R
C83 C 0.38096(17) 0.43585(17) 0.12155(16) 0.0451(7) Uani 1 1 d .
H83 H 0.4140 0.4660 0.1045 0.054 Uiso 1 1 calc R
C84 C 0.37481(18) 0.35972(18) 0.08746(16) 0.0488(8) Uani 1 1 d .
H84 H 0.4025 0.3386 0.0469 0.059 Uiso 1 1 calc R
C85 C 0.32732(18) 0.31520(16) 0.11401(16) 0.0483(8) Uani 1 1 d .
H85 H 0.3240 0.2636 0.0925 0.058 Uiso 1 1 calc R
C86 C 0.28423(18) 0.34827(15) 0.17354(16) 0.0446(7) Uani 1 1 d .
H86 H 0.2521 0.3174 0.1906 0.053 Uiso 1 1 calc R
C87 C 0.17522(17) 0.41063(14) 0.29948(17) 0.0399(7) Uani 1 1 d .
C88 C 0.11766(18) 0.36572(15) 0.24818(18) 0.0479(8) Uani 1 1 d .
H88 H 0.1160 0.3680 0.2009 0.058 Uiso 1 1 calc R
C89 C 0.06327(19) 0.31823(16) 0.2648(2) 0.0560(9) Uani 1 1 d .
H89 H 0.0269 0.2887 0.2288 0.067 Uiso 1 1 calc R
C90 C 0.0630(2) 0.31461(16) 0.3342(2) 0.0604(10) Uani 1 1 d .
H90 H 0.0264 0.2830 0.3456 0.072 Uiso 1 1 calc R
C91 C 0.11788(19) 0.35857(16) 0.3873(2) 0.0530(8) Uani 1 1 d .
H91 H 0.1180 0.3570 0.4347 0.064 Uiso 1 1 calc R
C92 C 0.17300(17) 0.40529(15) 0.36907(17) 0.0444(7) Uani 1 1 d .
H92 H 0.2098 0.4340 0.4051 0.053 Uiso 1 1 calc R
C93 C 0.0208(3) 0.7473(2) 0.5160(3) 0.0979(15) Uani 1 1 d .
H93A H 0.0005 0.7681 0.5632 0.117 Uiso 1 1 calc R
H93B H -0.0212 0.7456 0.4791 0.117 Uiso 1 1 calc R
C94 C 0.0893(3) 0.7943(2) 0.5086(3) 0.0922(14) Uani 1 1 d .
H94A H 0.1109 0.8265 0.5555 0.111 Uiso 1 1 calc R
H94B H 0.0742 0.8250 0.4782 0.111 Uiso 1 1 calc R
C95 C 0.1492(3) 0.7370(2) 0.4728(2) 0.0884(13) Uani 1 1 d .
H95A H 0.1413 0.7224 0.4203 0.106 Uiso 1 1 calc R
H95B H 0.2033 0.7567 0.4877 0.106 Uiso 1 1 calc R
C96 C 0.1309(3) 0.6734(2) 0.5001(2) 0.0792(12) Uani 1 1 d .
H96A H 0.1446 0.6266 0.4659 0.095 Uiso 1 1 calc R
H96B H 0.1603 0.6797 0.5463 0.095 Uiso 1 1 calc R
C97 C 0.0474(3) 0.2878(3) -0.0409(2) 0.1162(18) Uani 1 1 d D
H97A H 0.0140 0.3292 -0.0403 0.139 Uiso 1 1 calc R
H97B H 0.0743 0.2740 -0.0853 0.139 Uiso 1 1 calc R
C98 C 0.1042(3) 0.3066(3) 0.0233(3) 0.129(2) Uani 1 1 d D
H98A H 0.0828 0.3424 0.0642 0.154 Uiso 1 1 calc R
H98B H 0.1537 0.3275 0.0136 0.154 Uiso 1 1 calc R
C99 C 0.1162(3) 0.2347(3) 0.0377(3) 0.140(2) Uani 1 1 d D
H99A H 0.1638 0.2128 0.0170 0.168 Uiso 1 1 calc R
H99B H 0.1216 0.2423 0.0895 0.168 Uiso 1 1 calc R
C100 C 0.0475(4) 0.1865(3) 0.0047(4) 0.168(3) Uani 1 1 d D
H10D H 0.0631 0.1396 -0.0279 0.201 Uiso 1 1 calc R
H10E H 0.0173 0.1757 0.0415 0.201 Uiso 1 1 calc R

loop_
_atom_site_aniso_label
_atom_site_aniso_U_11
_atom_site_aniso_U_22
_atom_site_aniso_U_33
_atom_site_aniso_U_23
_atom_site_aniso_U_13
_atom_site_aniso_U_12
U1 0.03255(6) 0.02461(5) 0.02767(5) 0.00710(4) -0.00085(4) 0.00233(4)
U2 0.03632(6) 0.02495(5) 0.02957(6) 0.00706(4) 0.00425(4) -0.00007(4)
Si1 0.0343(4) 0.0353(4) 0.0360(4) 0.0104(3) -0.0024(3) -0.0022(3)
Si2 0.0428(5) 0.0271(4) 0.0372(4) 0.0097(3) -0.0012(4) 0.0022(3)
Si3 0.0424(5) 0.0393(4) 0.0331(4) 0.0050(3) 0.0048(4) -0.0034(4)
Si4 0.0509(5) 0.0418(4) 0.0339(4) 0.0157(4) -0.0054(4) -0.0054(4)
Si5 0.0413(5) 0.0264(4) 0.0384(4) 0.0076(3) 0.0019(4) 0.0033(3)
Si6 0.0479(5) 0.0322(4) 0.0427(5) 0.0115(3) 0.0158(4) 0.0096(4)
Si7 0.0370(5) 0.0423(4) 0.0345(4) 0.0064(3) 0.0001(4) 0.0014(3)
Si8 0.0479(5) 0.0374(4) 0.0365(4) 0.0149(3) 0.0082(4) 0.0043(4)
Si9 0.0367(4) 0.0265(3) 0.0365(4) 0.0072(3) 0.0031(3) 0.0035(3)
Si10 0.0362(4) 0.0281(4) 0.0393(4) 0.0097(3) -0.0039(3) -0.0022(3)
Si11 0.0481(5) 0.0274(4) 0.0369(4) 0.0098(3) 0.0067(4) 0.0007(3)
Si12 0.0327(4) 0.0333(4) 0.0320(4) 0.0075(3) 0.0034(3) 0.0038(3)
O1 0.0363(11) 0.0350(10) 0.0361(11) 0.0078(8) -0.0027(9) 0.0047(8)
O2 0.0327(11) 0.0364(10) 0.0367(11) 0.0116(8) -0.0006(8) -0.0011(8)
O3 0.085(2) 0.0831(19) 0.109(2) 0.0422(18) 0.0106(18) -0.0074(16)
O4 0.104(3) 0.176(4) 0.227(5) 0.111(4) -0.069(3) -0.049(3)
N1 0.0318(12) 0.0280(10) 0.0292(11) 0.0084(9) 0.0027(9) 0.0033(9)
N2 0.0345(13) 0.0319(11) 0.0311(12) 0.0066(9) -0.0007(10) -0.0032(10)
N3 0.0343(13) 0.0259(10) 0.0349(12) 0.0097(9) 0.0021(10) 0.0051(9)
N4 0.0342(13) 0.0347(11) 0.0312(12) 0.0071(9) 0.0056(10) 0.0046(10)
N5 0.0283(12) 0.0295(10) 0.0316(12) 0.0107(9) 0.0042(9) 0.0009(9)
N6 0.0340(13) 0.0278(10) 0.0290(12) 0.0047(9) 0.0055(10) -0.0003(9)
B2 0.040(2) 0.0310(15) 0.0397(18) 0.0101(14) 0.0000(15) 0.0022(14)
B1 0.0316(18) 0.0313(15) 0.0388(18) 0.0066(13) 0.0036(14) 0.0035(13)
C1 0.0293(16) 0.0506(17) 0.0478(18) 0.0197(14) -0.0042(13) -0.0009(13)
C2 0.061(2) 0.0573(19) 0.0434(19) 0.0094(15) -0.0106(16) -0.0046(16)
C3 0.0387(18) 0.0495(17) 0.059(2) 0.0218(15) -0.0019(15) -0.0110(14)
C4 0.073(2) 0.0308(15) 0.060(2) 0.0095(14) -0.0107(18) 0.0021(15)
C5 0.0484(19) 0.0449(16) 0.0451(18) 0.0200(14) 0.0002(15) -0.0015(14)
C6 0.0498(19) 0.0385(15) 0.0536(19) 0.0192(14) 0.0021(15) 0.0124(14)
C7 0.0455(19) 0.0481(17) 0.0408(17) 0.0049(14) 0.0044(14) 0.0101(14)
C8 0.061(2) 0.0439(16) 0.0353(16) 0.0052(13) 0.0090(15) -0.0026(15)
C9 0.046(2) 0.0582(19) 0.055(2) 0.0081(16) 0.0115(16) -0.0084(16)
C10 0.067(2) 0.0569(19) 0.0477(19) 0.0215(16) -0.0138(17) -0.0129(17)
C11 0.054(2) 0.0504(18) 0.053(2) 0.0226(15) -0.0007(16) 0.0070(15)
C12 0.068(2) 0.059(2) 0.0448(19) 0.0252(16) -0.0001(17) -0.0064(17)
C13 0.062(2) 0.0359(15) 0.0477(19) 0.0044(14) -0.0054(16) 0.0002(14)
C14 0.0411(18) 0.0400(15) 0.0500(18) 0.0095(14) 0.0004(14) -0.0074(13)
C15 0.057(2) 0.0293(14) 0.066(2) 0.0161(14) 0.0048(17) 0.0065(14)
C16 0.087(3) 0.0377(16) 0.052(2) 0.0029(15) 0.0266(19) 0.0042(17)
C17 0.050(2) 0.0566(19) 0.075(2) 0.0308(18) 0.0274(18) 0.0195(16)
C18 0.062(2) 0.0416(16) 0.0450(18) 0.0149(14) 0.0203(16) 0.0047(15)
C19 0.0347(17) 0.0495(17) 0.0537(19) 0.0159(15) -0.0012(14) 0.0028(14)
C20 0.0404(18) 0.0424(16) 0.057(2) 0.0105(15) -0.0165(15) 0.0007(14)
C21 0.052(2) 0.0595(19) 0.0408(18) 0.0162(15) -0.0103(15) 0.0122(16)
C22 0.0463(18) 0.0411(15) 0.0305(15) 0.0094(12) 0.0014(13) 0.0046(13)
C23 0.055(2) 0.081(2) 0.047(2) 0.0246(18) -0.0057(16) -0.0273(18)
C24 0.052(2) 0.0439(16) 0.0387(17) 0.0070(13) -0.0042(14) 0.0067(14)
C25 0.044(2) 0.061(2) 0.068(2) -0.0077(18) -0.0100(18) 0.0092(17)
C26 0.067(2) 0.0574(19) 0.051(2) 0.0278(16) 0.0073(17) 0.0124(17)
C27 0.062(2) 0.0503(18) 0.0488(19) 0.0178(15) 0.0222(17) 0.0121(16)
C28 0.058(2) 0.0429(17) 0.055(2) 0.0193(15) 0.0068(16) -0.0043(15)
C29 0.0442(18) 0.0389(15) 0.0427(17) 0.0075(13) 0.0085(14) 0.0087(13)
C30 0.053(2) 0.0303(14) 0.0514(19) 0.0128(13) 0.0055(15) 0.0051(13)
C31 0.0507(19) 0.0352(15) 0.0437(17) 0.0068(13) 0.0097(15) 0.0091(13)
C32 0.069(2) 0.0394(16) 0.0443(18) 0.0056(14) -0.0123(16) 0.0054(15)
C33 0.0399(18) 0.0480(17) 0.062(2) 0.0240(16) -0.0081(15) -0.0111(14)
C34 0.0369(17) 0.0362(14) 0.0435(17) 0.0138(13) -0.0031(13) -0.0021(12)
C35 0.060(2) 0.0470(18) 0.081(3) 0.0321(18) 0.0212(19) 0.0001(16)
C36 0.088(3) 0.0411(16) 0.0410(18) 0.0179(14) -0.0024(17) -0.0068(17)
C37 0.067(2) 0.0303(14) 0.053(2) 0.0073(13) 0.0066(17) -0.0026(14)
C38 0.0376(17) 0.0433(16) 0.0440(17) 0.0136(13) 0.0130(14) 0.0042(13)
C39 0.0474(19) 0.0477(17) 0.0367(17) 0.0053(13) 0.0072(14) -0.0014(14)
C40 0.0390(18) 0.0467(17) 0.0540(19) 0.0144(15) 0.0001(15) 0.0072(14)
C41 0.0298(17) 0.0551(19) 0.069(2) 0.0237(17) 0.0022(15) -0.0025(14)
C42 0.046(2) 0.0538(19) 0.079(3) 0.0110(18) 0.0289(19) -0.0053(16)
C43 0.065(2) 0.060(2) 0.0418(18) 0.0122(16) 0.0167(17) -0.0102(17)
C44 0.0473(19) 0.0477(16) 0.0314(15) 0.0126(13) -0.0003(13) -0.0027(14)
C45 0.0329(16) 0.0260(13) 0.0473(17) 0.0064(12) -0.0002(13) -0.0015(11)
C46 0.0407(18) 0.0331(14) 0.0555(19) 0.0107(13) 0.0061(15) 0.0049(13)
C47 0.0363(18) 0.0357(15) 0.079(3) 0.0117(16) 0.0117(17) 0.0040(13)
C48 0.0391(19) 0.0312(15) 0.085(3) 0.0221(16) -0.0047(17) 0.0033(13)
C49 0.049(2) 0.0416(16) 0.065(2) 0.0257(16) -0.0075(17) 0.0011(14)
C50 0.0374(17) 0.0338(14) 0.0512(19) 0.0084(13) -0.0024(14) 0.0011(12)
C51 0.0288(15) 0.0273(13) 0.0447(17) 0.0057(12) 0.0045(12) 0.0086(11)
C52 0.0350(17) 0.0356(14) 0.0495(18) 0.0089(13) -0.0006(14) 0.0019(12)
C53 0.0351(17) 0.0300(14) 0.071(2) 0.0037(14) 0.0015(16) 0.0004(12)
C54 0.0350(18) 0.0380(16) 0.076(2) 0.0210(16) 0.0144(17) 0.0058(13)
C55 0.0434(19) 0.0511(18) 0.055(2) 0.0239(16) 0.0108(16) 0.0060(15)
C56 0.0355(17) 0.0454(16) 0.0462(18) 0.0123(14) 0.0025(14) 0.0015(13)
C57 0.0299(15) 0.0329(13) 0.0388(15) 0.0082(12) 0.0082(12) 0.0003(11)
C58 0.0365(17) 0.0368(14) 0.0406(16) 0.0058(12) 0.0077(13) 0.0018(12)
C59 0.0323(16) 0.0577(18) 0.0366(16) 0.0148(14) 0.0058(13) 0.0041(14)
C60 0.0400(19) 0.061(2) 0.0364(17) 0.0044(15) 0.0044(14) -0.0108(15)
C61 0.049(2) 0.0379(16) 0.053(2) 0.0027(14) 0.0026(16) -0.0069(14)
C62 0.0420(18) 0.0333(14) 0.0498(18) 0.0098(13) 0.0034(14) 0.0007(13)
C63 0.0304(15) 0.0311(13) 0.0377(15) 0.0112(11) -0.0031(12) 0.0044(11)
C64 0.0360(17) 0.0312(14) 0.0503(18) 0.0117(13) 0.0040(14) 0.0016(12)
C65 0.0377(17) 0.0453(16) 0.0454(17) 0.0217(14) 0.0034(14) 0.0015(13)
C66 0.0420(18) 0.0510(17) 0.0320(15) 0.0096(13) 0.0059(13) 0.0092(14)
C67 0.0488(19) 0.0350(14) 0.0363(16) 0.0070(12) 0.0040(14) 0.0070(13)
C68 0.0365(16) 0.0337(14) 0.0389(16) 0.0119(12) -0.0006(13) 0.0022(12)
C69 0.0375(16) 0.0386(14) 0.0343(15) 0.0136(12) 0.0089(13) 0.0016(12)
C70 0.0490(19) 0.0375(15) 0.0399(17) 0.0139(13) 0.0044(14) -0.0008(13)
C71 0.059(2) 0.0421(16) 0.0376(17) 0.0113(13) 0.0051(15) -0.0079(15)
C72 0.048(2) 0.0597(19) 0.0334(16) 0.0177(15) -0.0010(14) -0.0109(15)
C73 0.0388(18) 0.0607(19) 0.0447(18) 0.0264(15) 0.0024(14) 0.0019(15)
C74 0.0410(18) 0.0375(15) 0.0428(17) 0.0116(13) 0.0070(14) 0.0013(13)
C75 0.0334(16) 0.0269(13) 0.0452(17) 0.0093(12) 0.0036(13) -0.0013(11)
C76 0.0484(19) 0.0373(15) 0.0457(18) 0.0137(13) 0.0059(15) 0.0022(13)
C77 0.0414(18) 0.0303(14) 0.071(2) 0.0109(15) 0.0139(16) 0.0074(13)
C78 0.0350(17) 0.0351(15) 0.072(2) 0.0221(15) -0.0030(16) 0.0018(13)
C79 0.0435(19) 0.0579(19) 0.0512(19) 0.0263(16) -0.0039(15) 0.0008(15)
C80 0.0347(17) 0.0447(16) 0.0454(18) 0.0125(14) 0.0031(14) 0.0035(13)
C81 0.0335(16) 0.0326(14) 0.0409(16) 0.0085(12) -0.0050(13) 0.0054(12)
C82 0.0370(17) 0.0398(15) 0.0456(18) 0.0126(13) 0.0008(14) 0.0055(13)
C83 0.0338(17) 0.0567(19) 0.0474(18) 0.0194(15) 0.0016(14) 0.0077(14)
C84 0.0390(18) 0.063(2) 0.0386(17) 0.0060(15) -0.0004(14) 0.0150(15)
C85 0.0449(19) 0.0416(16) 0.0493(19) 0.0009(14) -0.0023(15) 0.0093(14)
C86 0.0433(18) 0.0387(15) 0.0486(18) 0.0104(14) -0.0047(15) 0.0030(13)
C87 0.0337(16) 0.0303(14) 0.0564(19) 0.0142(13) 0.0033(14) 0.0064(12)
C88 0.0423(19) 0.0356(15) 0.066(2) 0.0157(15) 0.0006(16) 0.0033(14)
C89 0.0386(19) 0.0363(16) 0.090(3) 0.0157(17) -0.0014(18) 0.0008(14)
C90 0.044(2) 0.0362(16) 0.111(3) 0.034(2) 0.019(2) 0.0048(15)
C91 0.050(2) 0.0451(17) 0.075(2) 0.0301(17) 0.0213(18) 0.0157(16)
C92 0.0385(18) 0.0369(15) 0.061(2) 0.0189(14) 0.0071(15) 0.0073(13)
C93 0.090(4) 0.083(3) 0.145(4) 0.070(3) 0.010(3) 0.002(3)
C94 0.092(4) 0.073(3) 0.104(4) 0.025(3) -0.022(3) -0.023(3)
C95 0.092(3) 0.091(3) 0.081(3) 0.026(3) 0.010(3) -0.025(3)
C96 0.080(3) 0.093(3) 0.066(3) 0.026(2) 0.011(2) 0.001(2)
C97 0.154(6) 0.102(4) 0.081(4) 0.014(3) -0.003(4) 0.005(4)
C98 0.136(5) 0.107(4) 0.148(5) 0.061(4) -0.041(4) -0.027(4)
C99 0.138(5) 0.084(3) 0.185(6) 0.041(4) -0.071(5) -0.009(3)
C100 0.156(6) 0.133(5) 0.222(8) 0.094(5) -0.094(6) -0.051(5)

loop_
_atom_type_symbol
_atom_type_description
_atom_type_scat_dispersion_real
_atom_type_scat_dispersion_imag
_atom_type_scat_source
C C 0.0033 0.0016 'International Tables Vol C Tables 4.2.6.8 and 6.1.1.4'
H H 0.0000 0.0000 'International Tables Vol C Tables 4.2.6.8 and 6.1.1.4'
B B 0.0013 0.0007 'International Tables Vol C Tables 4.2.6.8 and 6.1.1.4'
N N 0.0061 0.0033 'International Tables Vol C Tables 4.2.6.8 and 6.1.1.4'
U U -9.6767 9.6646 'International Tables Vol C Tables 4.2.6.8 and 6.1.1.4'
Si Si 0.0817 0.0704 'International Tables Vol C Tables 4.2.6.8 and 6.1.1.4'
O O 0.0106 0.0060 'International Tables Vol C Tables 4.2.6.8 and 6.1.1.4'

loop_
_geom_angle_atom_site_label_1
_geom_angle_atom_site_label_2
_geom_angle_atom_site_label_3
_geom_angle
N3 U1 N2 110.14(7)
N3 U1 N1 129.70(7)
N2 U1 N1 111.17(7)
N3 U1 O1 86.00(7)
N2 U1 O1 118.39(7)
N1 U1 O1 98.41(7)
N3 U1 C1 90.80(8)
N2 U1 C1 83.09(8)
N1 U1 C1 67.28(7)
O1 U1 C1 158.04(7)
N5 U2 N6 124.60(8)
N5 U2 N4 109.49(7)
N6 U2 N4 109.39(7)
N5 U2 O2 85.00(7)
N6 U2 O2 101.68(7)
N4 U2 O2 126.49(7)
N5 U2 C23 152.31(9)
N6 U2 C23 81.11(9)
N4 U2 C23 64.58(8)
O2 U2 C23 79.07(7)
N1 Si1 C3 115.14(12)
N1 Si1 C2 113.63(13)
C3 Si1 C2 109.53(15)
N1 Si1 C1 105.20(11)
C3 Si1 C1 106.75(13)
C2 Si1 C1 105.85(14)
N1 Si2 C5 109.57(11)
N1 Si2 C6 112.52(12)
C5 Si2 C6 108.00(14)
N1 Si2 C4 111.84(12)
C5 Si2 C4 109.01(14)
C6 Si2 C4 105.74(14)
N2 Si3 C9 113.32(13)
N2 Si3 C8 113.49(13)
C9 Si3 C8 109.63(14)
N2 Si3 C7 107.05(12)
C9 Si3 C7 106.69(15)
C8 Si3 C7 106.15(13)
N2 Si4 C12 111.04(13)
N2 Si4 C11 112.46(12)
C12 Si4 C11 107.08(14)
N2 Si4 C10 110.58(12)
C12 Si4 C10 108.69(14)
C11 Si4 C10 106.79(16)
N3 Si5 C13 112.34(12)
N3 Si5 C15 113.12(12)
C13 Si5 C15 107.18(14)
N3 Si5 C14 110.56(11)
C13 Si5 C14 104.93(14)
C15 Si5 C14 108.29(14)
N3 Si6 C17 111.89(12)
N3 Si6 C16 113.51(14)
C17 Si6 C16 108.22(15)
N3 Si6 C18 107.82(11)
C17 Si6 C18 110.59(15)
C16 Si6 C18 104.57(14)
N4 Si7 C24 113.83(13)
N4 Si7 C25 114.61(13)
C24 Si7 C25 109.43(14)
N4 Si7 C23 106.13(13)
C24 Si7 C23 106.66(14)
C25 Si7 C23 105.46(17)
N4 Si8 C26 111.04(13)
N4 Si8 C28 112.17(12)
C26 Si8 C28 106.21(14)
N4 Si8 C27 111.57(12)
C26 Si8 C27 107.81(14)
C28 Si8 C27 107.77(15)
N5 Si9 C30 113.43(12)
N5 Si9 C29 109.16(11)
C30 Si9 C29 108.35(13)
N5 Si9 C31 112.45(11)
C30 Si9 C31 108.09(13)
C29 Si9 C31 104.96(13)
N5 Si10 C33 111.63(12)
N5 Si10 C32 113.75(13)
C33 Si10 C32 106.94(15)
N5 Si10 C34 107.91(11)
C33 Si10 C34 111.58(13)
C32 Si10 C34 104.89(13)
N6 Si11 C36 110.30(12)
N6 Si11 C37 112.57(12)
C36 Si11 C37 108.98(14)
N6 Si11 C35 112.26(12)
C36 Si11 C35 107.48(16)
C37 Si11 C35 104.98(15)
N6 Si12 C40 115.56(12)
N6 Si12 C39 111.82(12)
C40 Si12 C39 109.39(14)
N6 Si12 C38 105.86(11)
C40 Si12 C38 105.57(13)
C39 Si12 C38 108.14(13)
C22 O1 C19 108.4(2)
C22 O1 U1 116.90(15)
C19 O1 U1 134.48(16)
C41 O2 C44 108.7(2)
C41 O2 U2 136.07(16)
C44 O2 U2 115.21(15)
C93 O3 C96 108.8(3)
C100 O4 C97 111.2(4)
Si1 N1 Si2 117.74(12)
Si1 N1 U1 105.73(9)
Si2 N1 U1 136.27(11)
Si3 N2 Si4 116.84(12)
Si3 N2 U1 113.21(11)
Si4 N2 U1 129.94(12)
Si6 N3 Si5 118.41(11)
Si6 N3 U1 120.04(10)
Si5 N3 U1 121.33(11)
Si7 N4 Si8 116.80(12)
Si7 N4 U2 109.02(10)
Si8 N4 U2 134.14(12)
Si10 N5 Si9 118.27(11)
Si10 N5 U2 123.94(10)
Si9 N5 U2 117.57(11)
Si12 N6 Si11 116.38(11)
Si12 N6 U2 109.89(10)
Si11 N6 U2 133.72(11)
C81 B2 C69 107.9(2)
C81 B2 C75 110.0(2)
C69 B2 C75 113.0(2)
C81 B2 C87 112.1(2)
C69 B2 C87 109.7(2)
C75 B2 C87 104.1(2)
C63 B1 C57 107.0(2)
C63 B1 C45 110.1(2)
C57 B1 C45 111.4(2)
C63 B1 C51 112.2(2)
C57 B1 C51 111.2(2)
C45 B1 C51 104.9(2)
Si1 C1 H1A 109.5
Si1 C1 H1B 109.1
H1A C1 H1B 109.5
Si1 C1 H1C 109.8
H1A C1 H1C 109.4
H1B C1 H1C 109.5
Si1 C2 H2A 109.5
Si1 C2 H2B 109.5
H2A C2 H2B 109.5
Si1 C2 H2C 109.5
H2A C2 H2C 109.5
H2B C2 H2C 109.5
Si1 C3 H3A 109.5
Si1 C3 H3B 109.5
H3A C3 H3B 109.5
Si1 C3 H3C 109.5
H3A C3 H3C 109.5
H3B C3 H3C 109.5
Si2 C4 H4A 109.5
Si2 C4 H4B 109.5
H4A C4 H4B 109.5
Si2 C4 H4C 109.5
H4A C4 H4C 109.5
H4B C4 H4C 109.5
Si2 C5 H5A 109.5
Si2 C5 H5B 109.5
H5A C5 H5B 109.5
Si2 C5 H5C 109.5
H5A C5 H5C 109.5
H5B C5 H5C 109.5
Si2 C6 H6A 109.5
Si2 C6 H6B 109.5
H6A C6 H6B 109.5
Si2 C6 H6C 109.5
H6A C6 H6C 109.5
H6B C6 H6C 109.5
Si3 C7 H7A 109.5
Si3 C7 H7B 109.5
H7A C7 H7B 109.5
Si3 C7 H7C 109.5
H7A C7 H7C 109.5
H7B C7 H7C 109.5
Si3 C8 H8A 109.5
Si3 C8 H8B 109.5
H8A C8 H8B 109.5
Si3 C8 H8C 109.5
H8A C8 H8C 109.5
H8B C8 H8C 109.5
Si3 C9 H9A 109.5
Si3 C9 H9B 109.5
H9A C9 H9B 109.5
Si3 C9 H9C 109.5
H9A C9 H9C 109.5
H9B C9 H9C 109.5
Si4 C10 H10A 109.5
Si4 C10 H10B 109.5
H10A C10 H10B 109.5
Si4 C10 H10C 109.5
H10A C10 H10C 109.5
H10B C10 H10C 109.5
Si4 C11 H11A 109.5
Si4 C11 H11B 109.5
H11A C11 H11B 109.5
Si4 C11 H11C 109.5
H11A C11 H11C 109.5
H11B C11 H11C 109.5
Si4 C12 H12A 109.5
Si4 C12 H12B 109.5
H12A C12 H12B 109.5
Si4 C12 H12C 109.5
H12A C12 H12C 109.5
H12B C12 H12C 109.5
Si5 C13 H13A 109.5
Si5 C13 H13B 109.5
H13A C13 H13B 109.5
Si5 C13 H13C 109.5
H13A C13 H13C 109.5
H13B C13 H13C 109.5
Si5 C14 H14A 109.5
Si5 C14 H14B 109.5
H14A C14 H14B 109.5
Si5 C14 H14C 109.5
H14A C14 H14C 109.5
H14B C14 H14C 109.5
Si5 C15 H15A 109.5
Si5 C15 H15B 109.5
H15A C15 H15B 109.5
Si5 C15 H15C 109.5
H15A C15 H15C 109.5
H15B C15 H15C 109.5
Si6 C16 H16A 109.5
Si6 C16 H16B 109.5
H16A C16 H16B 109.5
Si6 C16 H16C 109.5
H16A C16 H16C 109.5
H16B C16 H16C 109.5
Si6 C17 H17A 109.5
Si6 C17 H17B 109.5
H17A C17 H17B 109.5
Si6 C17 H17C 109.5
H17A C17 H17C 109.5
H17B C17 H17C 109.5
Si6 C18 H18A 109.5
Si6 C18 H18B 109.5
H18A C18 H18B 109.5
Si6 C18 H18C 109.5
H18A C18 H18C 109.5
H18B C18 H18C 109.5
O1 C19 C20 105.8(2)
O1 C19 H19A 110.6
C20 C19 H19A 110.6
O1 C19 H19B 110.6
C20 C19 H19B 110.6
H19A C19 H19B 108.7
C19 C20 C21 102.5(2)
C19 C20 H20A 111.3
C21 C20 H20A 111.3
C19 C20 H20B 111.3
C21 C20 H20B 111.3
H20A C20 H20B 109.2
C22 C21 C20 103.8(2)
C22 C21 H21A 111.0
C20 C21 H21A 111.0
C22 C21 H21B 111.0
C20 C21 H21B 111.0
H21A C21 H21B 109.0
O1 C22 C21 105.4(2)
O1 C22 H22A 110.7
C21 C22 H22A 110.7
O1 C22 H22B 110.7
C21 C22 H22B 110.7
H22A C22 H22B 108.8
Si7 C23 H23A 108.9
Si7 C23 H23B 109.6
H23A C23 H23B 109.5
Si7 C23 H23C 109.9
H23A C23 H23C 109.5
H23B C23 H23C 109.5
Si7 C24 H24A 109.5
Si7 C24 H24B 109.5
H24A C24 H24B 109.5
Si7 C24 H24C 109.5
H24A C24 H24C 109.5
H24B C24 H24C 109.5
Si7 C25 H25A 109.5
Si7 C25 H25B 109.5
H25A C25 H25B 109.5
Si7 C25 H25C 109.5
H25A C25 H25C 109.5
H25B C25 H25C 109.5
Si8 C26 H26A 109.5
Si8 C26 H26B 109.5
H26A C26 H26B 109.5
Si8 C26 H26C 109.5
H26A C26 H26C 109.5
H26B C26 H26C 109.5
Si8 C27 H27A 109.5
Si8 C27 H27B 109.5
H27A C27 H27B 109.5
Si8 C27 H27C 109.5
H27A C27 H27C 109.5
H27B C27 H27C 109.5
Si8 C28 H28A 109.5
Si8 C28 H28B 109.5
H28A C28 H28B 109.5
Si8 C28 H28C 109.5
H28A C28 H28C 109.5
H28B C28 H28C 109.5
Si9 C29 H29A 109.5
Si9 C29 H29B 109.5
H29A C29 H29B 109.5
Si9 C29 H29C 109.5
H29A C29 H29C 109.5
H29B C29 H29C 109.5
Si9 C30 H30A 109.5
Si9 C30 H30B 109.5
H30A C30 H30B 109.5
Si9 C30 H30C 109.5
H30A C30 H30C 109.5
H30B C30 H30C 109.5
Si9 C31 H31A 109.5
Si9 C31 H31B 109.5
H31A C31 H31B 109.5
Si9 C31 H31C 109.5
H31A C31 H31C 109.5
H31B C31 H31C 109.5
Si10 C32 H32A 109.5
Si10 C32 H32B 109.5
H32A C32 H32B 109.5
Si10 C32 H32C 109.5
H32A C32 H32C 109.5
H32B C32 H32C 109.5
Si10 C33 H33A 109.5
Si10 C33 H33B 109.5
H33A C33 H33B 109.5
Si10 C33 H33C 109.5
H33A C33 H33C 109.5
H33B C33 H33C 109.5
Si10 C34 H34A 109.5
Si10 C34 H34B 109.5
H34A C34 H34B 109.5
Si10 C34 H34C 109.5
H34A C34 H34C 109.5
H34B C34 H34C 109.5
Si11 C35 H35A 109.5
Si11 C35 H35B 109.5
H35A C35 H35B 109.5
Si11 C35 H35C 109.5
H35A C35 H35C 109.5
H35B C35 H35C 109.5
Si11 C36 H36A 109.5
Si11 C36 H36B 109.5
H36A C36 H36B 109.5
Si11 C36 H36C 109.5
H36A C36 H36C 109.5
H36B C36 H36C 109.5
Si11 C37 H37A 109.5
Si11 C37 H37B 109.5
H37A C37 H37B 109.5
Si11 C37 H37C 109.5
H37A C37 H37C 109.5
H37B C37 H37C 109.5
Si12 C38 H38A 109.5
Si12 C38 H38B 109.5
H38A C38 H38B 109.5
Si12 C38 H38C 109.5
H38A C38 H38C 109.5
H38B C38 H38C 109.5
Si12 C39 H39A 109.5
Si12 C39 H39B 109.5
H39A C39 H39B 109.5
Si12 C39 H39C 109.5
H39A C39 H39C 109.5
H39B C39 H39C 109.5
Si12 C40 H40A 109.5
Si12 C40 H40B 109.5
H40A C40 H40B 109.5
Si12 C40 H40C 109.5
H40A C40 H40C 109.5
H40B C40 H40C 109.5
O2 C41 C42 105.5(2)
O2 C41 H41A 110.6
C42 C41 H41A 110.6
O2 C41 H41B 110.6
C42 C41 H41B 110.6
H41A C41 H41B 108.8
C41 C42 C43 102.7(2)
C41 C42 H42A 111.2
C43 C42 H42A 111.2
C41 C42 H42B 111.2
C43 C42 H42B 111.2
H42A C42 H42B 109.1
C44 C43 C42 102.5(2)
C44 C43 H43A 111.3
C42 C43 H43A 111.3
C44 C43 H43B 111.3
C42 C43 H43B 111.3
H43A C43 H43B 109.2
O2 C44 C43 105.0(2)
O2 C44 H44A 110.8
C43 C44 H44A 110.8
O2 C44 H44B 110.8
C43 C44 H44B 110.8
H44A C44 H44B 108.8
C50 C45 C46 115.5(3)
C50 C45 B1 124.7(2)
C46 C45 B1 119.8(3)
C47 C46 C45 122.2(3)
C47 C46 H46 118.9
C45 C46 H46 118.9
C48 C47 C46 120.5(3)
C48 C47 H47 119.8
C46 C47 H47 119.8
C47 C48 C49 119.2(3)
C47 C48 H48 120.4
C49 C48 H48 120.4
C48 C49 C50 120.0(3)
C48 C49 H49 120.0
C50 C49 H49 120.0
C45 C50 C49 122.6(3)
C45 C50 H50 118.7
C49 C50 H50 118.7
C56 C51 C52 114.7(3)
C56 C51 B1 125.2(2)
C52 C51 B1 120.0(2)
C53 C52 C51 122.8(3)
C53 C52 H52 118.6
C51 C52 H52 118.6
C54 C53 C52 120.7(3)
C54 C53 H53 119.6
C52 C53 H53 119.6
C55 C54 C53 118.5(3)
C55 C54 H54 120.7
C53 C54 H54 120.7
C54 C55 C56 120.4(3)
C54 C55 H55 119.8
C56 C55 H55 119.8
C51 C56 C55 122.8(3)
C51 C56 H56 118.6
C55 C56 H56 118.6
C58 C57 C62 114.6(3)
C58 C57 B1 120.0(2)
C62 C57 B1 125.4(2)
C59 C58 C57 123.0(3)
C59 C58 H58 118.5
C57 C58 H58 118.5
C58 C59 C60 120.0(3)
C58 C59 H59 120.0
C60 C59 H59 120.0
C61 C60 C59 119.1(3)
C61 C60 H60 120.4
C59 C60 H60 120.4
C60 C61 C62 120.3(3)
C60 C61 H61 119.8
C62 C61 H61 119.8
C61 C62 C57 122.9(3)
C61 C62 H62 118.6
C57 C62 H62 118.6
C68 C63 C64 115.0(3)
C68 C63 B1 125.9(2)
C64 C63 B1 119.0(2)
C65 C64 C63 123.3(3)
C65 C64 H64 118.4
C63 C64 H64 118.4
C64 C65 C66 119.8(3)
C64 C65 H65 120.1
C66 C65 H65 120.1
C67 C66 C65 119.3(3)
C67 C66 H66 120.3
C65 C66 H66 120.3
C66 C67 C68 120.5(3)
C66 C67 H67 119.7
C68 C67 H67 119.7
C63 C68 C67 122.0(3)
C63 C68 H68 119.0
C67 C68 H68 119.0
C70 C69 C74 115.1(3)
C70 C69 B2 125.6(2)
C74 C69 B2 119.3(2)
C71 C70 C69 122.5(3)
C71 C70 H70 118.8
C69 C70 H70 118.8
C72 C71 C70 120.2(3)
C72 C71 H71 119.9
C70 C71 H71 119.9
C71 C72 C73 119.0(3)
C71 C72 H72 120.5
C73 C72 H72 120.5
C74 C73 C72 120.1(3)
C74 C73 H73 119.9
C72 C73 H73 119.9
C73 C74 C69 122.9(3)
C73 C74 H74 118.5
C69 C74 H74 118.5
C80 C75 C76 114.4(3)
C80 C75 B2 125.3(2)
C76 C75 B2 120.0(2)
C77 C76 C75 123.4(3)
C77 C76 H76 118.3
C75 C76 H76 118.3
C78 C77 C76 119.9(3)
C78 C77 H77 120.1
C76 C77 H77 120.1
C77 C78 C79 118.7(3)
C77 C78 H78 120.6
C79 C78 H78 120.6
C78 C79 C80 120.9(3)
C78 C79 H79 119.5
C80 C79 H79 119.5
C75 C80 C79 122.6(3)
C75 C80 H80 118.7
C79 C80 H80 118.7
C86 C81 C82 114.7(3)
C86 C81 B2 126.5(3)
C82 C81 B2 118.7(2)
C83 C82 C81 122.6(3)
C83 C82 H82 118.7
C81 C82 H82 118.7
C84 C83 C82 120.5(3)
C84 C83 H83 119.7
C82 C83 H83 119.7
C85 C84 C83 119.4(3)
C85 C84 H84 120.3
C83 C84 H84 120.3
C84 C85 C86 119.4(3)
C84 C85 H85 120.3
C86 C85 H85 120.3
C81 C86 C85 123.4(3)
C81 C86 H86 118.3
C85 C86 H86 118.3
C92 C87 C88 115.1(3)
C92 C87 B2 125.5(3)
C88 C87 B2 119.2(3)
C89 C88 C87 122.9(3)
C89 C88 H88 118.5
C87 C88 H88 118.5
C90 C89 C88 120.1(3)
C90 C89 H89 119.9
C88 C89 H89 119.9
C89 C90 C91 119.4(3)
C89 C90 H90 120.3
C91 C90 H90 120.3
C90 C91 C92 119.5(3)
C90 C91 H91 120.2
C92 C91 H91 120.2
C87 C92 C91 122.9(3)
C87 C92 H92 118.6
C91 C92 H92 118.6
O3 C93 C94 108.1(4)
O3 C93 H93A 110.1
C94 C93 H93A 110.1
O3 C93 H93B 110.1
C94 C93 H93B 110.1
H93A C93 H93B 108.4
C93 C94 C95 103.6(3)
C93 C94 H94A 111.0
C95 C94 H94A 111.0
C93 C94 H94B 111.0
C95 C94 H94B 111.0
H94A C94 H94B 109.0
C96 C95 C94 102.6(3)
C96 C95 H95A 111.2
C94 C95 H95A 111.2
C96 C95 H95B 111.2
C94 C95 H95B 111.2
H95A C95 H95B 109.2
O3 C96 C95 105.9(3)
O3 C96 H96A 110.6
C95 C96 H96A 110.6
O3 C96 H96B 110.6
C95 C96 H96B 110.6
H96A C96 H96B 108.7
O4 C97 C98 102.2(4)
O4 C97 H97A 111.3
C98 C97 H97A 111.3
O4 C97 H97B 111.3
C98 C97 H97B 111.3
H97A C97 H97B 109.2
C97 C98 C99 104.7(4)
C97 C98 H98A 110.8
C99 C98 H98A 110.8
C97 C98 H98B 110.8
C99 C98 H98B 110.8
H98A C98 H98B 108.9
C100 C99 C98 106.8(4)
C100 C99 H99A 110.4
C98 C99 H99A 110.4
C100 C99 H99B 110.4
C98 C99 H99B 110.4
H99A C99 H99B 108.6
O4 C100 C99 105.8(4)
O4 C100 H10D 110.6
C99 C100 H10D 110.6
O4 C100 H10E 110.6
C99 C100 H10E 110.6
H10D C100 H10E 108.7

loop_
_geom_bond_atom_site_label_1
_geom_bond_atom_site_label_2
_geom_bond_distance
U1 N3 2.2141(19)
U1 N2 2.229(2)
U1 N1 2.2371(19)
U1 O1 2.3998(18)
U1 C1 2.892(3)
U2 N5 2.213(2)
U2 N6 2.2159(19)
U2 N4 2.230(2)
U2 O2 2.4310(18)
U2 C23 3.050(3)
Si1 N1 1.747(2)
Si1 C3 1.858(3)
Si1 C2 1.858(3)
Si1 C1 1.893(3)
Si2 N1 1.753(2)
Si2 C5 1.868(3)
Si2 C6 1.870(3)
Si2 C4 1.872(3)
Si3 N2 1.751(2)
Si3 C9 1.858(3)
Si3 C8 1.874(3)
Si3 C7 1.879(3)
Si4 N2 1.759(2)
Si4 C12 1.864(3)
Si4 C11 1.865(3)
Si4 C10 1.871(3)
Si5 N3 1.759(2)
Si5 C13 1.861(3)
Si5 C15 1.863(3)
Si5 C14 1.865(3)
Si6 N3 1.756(2)
Si6 C17 1.858(3)
Si6 C16 1.872(3)
Si6 C18 1.877(3)
Si7 N4 1.752(2)
Si7 C24 1.860(3)
Si7 C25 1.861(3)
Si7 C23 1.881(3)
Si8 N4 1.755(2)
Si8 C26 1.863(3)
Si8 C28 1.867(3)
Si8 C27 1.875(3)
Si9 N5 1.763(2)
Si9 C30 1.862(3)
Si9 C29 1.864(3)
Si9 C31 1.876(3)
Si10 N5 1.756(2)
Si10 C33 1.849(3)
Si10 C32 1.870(3)
Si10 C34 1.878(2)
Si11 N6 1.765(2)
Si11 C36 1.863(3)
Si11 C37 1.864(3)
Si11 C35 1.868(3)
Si12 N6 1.762(2)
Si12 C40 1.860(3)
Si12 C39 1.866(3)
Si12 C38 1.888(3)
O1 C22 1.469(3)
O1 C19 1.478(3)
O2 C41 1.475(3)
O2 C44 1.478(3)
O3 C93 1.433(4)
O3 C96 1.436(5)
O4 C100 1.399(6)
O4 C97 1.428(6)
B2 C81 1.636(4)
B2 C69 1.647(4)
B2 C75 1.654(4)
B2 C87 1.656(4)
B1 C63 1.640(4)
B1 C57 1.643(4)
B1 C45 1.648(4)
B1 C51 1.650(4)
C1 H1A 0.9601
C1 H1B 0.9599
C1 H1C 0.9599
C2 H2A 0.9600
C2 H2B 0.9600
C2 H2C 0.9600
C3 H3A 0.9600
C3 H3B 0.9600
C3 H3C 0.9600
C4 H4A 0.9600
C4 H4B 0.9600
C4 H4C 0.9600
C5 H5A 0.9600
C5 H5B 0.9600
C5 H5C 0.9600
C6 H6A 0.9600
C6 H6B 0.9600
C6 H6C 0.9600
C7 H7A 0.9600
C7 H7B 0.9600
C7 H7C 0.9600
C8 H8A 0.9600
C8 H8B 0.9600
C8 H8C 0.9600
C9 H9A 0.9600
C9 H9B 0.9600
C9 H9C 0.9600
C10 H10A 0.9600
C10 H10B 0.9600
C10 H10C 0.9600
C11 H11A 0.9600
C11 H11B 0.9600
C11 H11C 0.9600
C12 H12A 0.9600
C12 H12B 0.9600
C12 H12C 0.9600
C13 H13A 0.9600
C13 H13B 0.9600
C13 H13C 0.9600
C14 H14A 0.9600
C14 H14B 0.9600
C14 H14C 0.9600
C15 H15A 0.9600
C15 H15B 0.9600
C15 H15C 0.9600
C16 H16A 0.9600
C16 H16B 0.9600
C16 H16C 0.9600
C17 H17A 0.9600
C17 H17B 0.9600
C17 H17C 0.9600
C18 H18A 0.9600
C18 H18B 0.9600
C18 H18C 0.9600
C19 C20 1.499(4)
C19 H19A 0.9700
C19 H19B 0.9700
C20 C21 1.515(4)
C20 H20A 0.9700
C20 H20B 0.9700
C21 C22 1.501(4)
C21 H21A 0.9700
C21 H21B 0.9700
C22 H22A 0.9700
C22 H22B 0.9700
C23 H23A 0.9602
C23 H23B 0.9601
C23 H23C 0.9599
C24 H24A 0.9600
C24 H24B 0.9600
C24 H24C 0.9600
C25 H25A 0.9600
C25 H25B 0.9600
C25 H25C 0.9600
C26 H26A 0.9600
C26 H26B 0.9600
C26 H26C 0.9600
C27 H27A 0.9600
C27 H27B 0.9600
C27 H27C 0.9600
C28 H28A 0.9600
C28 H28B 0.9600
C28 H28C 0.9600
C29 H29A 0.9600
C29 H29B 0.9600
C29 H29C 0.9600
C30 H30A 0.9600
C30 H30B 0.9600
C30 H30C 0.9600
C31 H31A 0.9600
C31 H31B 0.9600
C31 H31C 0.9600
C32 H32A 0.9600
C32 H32B 0.9600
C32 H32C 0.9600
C33 H33A 0.9600
C33 H33B 0.9600
C33 H33C 0.9600
C34 H34A 0.9600
C34 H34B 0.9600
C34 H34C 0.9600
C35 H35A 0.9600
C35 H35B 0.9600
C35 H35C 0.9600
C36 H36A 0.9600
C36 H36B 0.9600
C36 H36C 0.9600
C37 H37A 0.9600
C37 H37B 0.9600
C37 H37C 0.9600
C38 H38A 0.9600
C38 H38B 0.9600
C38 H38C 0.9600
C39 H39A 0.9600
C39 H39B 0.9600
C39 H39C 0.9600
C40 H40A 0.9600
C40 H40B 0.9600
C40 H40C 0.9600
C41 C42 1.503(4)
C41 H41A 0.9700
C41 H41B 0.9700
C42 C43 1.531(5)
C42 H42A 0.9700
C42 H42B 0.9700
C43 C44 1.499(4)
C43 H43A 0.9700
C43 H43B 0.9700
C44 H44A 0.9700
C44 H44B 0.9700
C45 C50 1.389(4)
C45 C46 1.411(4)
C46 C47 1.395(4)
C46 H46 0.9300
C47 C48 1.376(4)
C47 H47 0.9300
C48 C49 1.379(4)
C48 H48 0.9300
C49 C50 1.406(4)
C49 H49 0.9300
C50 H50 0.9300
C51 C56 1.396(4)
C51 C52 1.403(4)
C52 C53 1.387(4)
C52 H52 0.9300
C53 C54 1.376(4)
C53 H53 0.9300
C54 C55 1.374(4)
C54 H54 0.9300
C55 C56 1.398(4)
C55 H55 0.9300
C56 H56 0.9300
C57 C58 1.399(4)
C57 C62 1.400(3)
C58 C59 1.384(4)
C58 H58 0.9300
C59 C60 1.386(4)
C59 H59 0.9300
C60 C61 1.361(4)
C60 H60 0.9300
C61 C62 1.393(4)
C61 H61 0.9300
C62 H62 0.9300
C63 C68 1.394(3)
C63 C64 1.405(4)
C64 C65 1.375(4)
C64 H64 0.9300
C65 C66 1.383(4)
C65 H65 0.9300
C66 C67 1.363(4)
C66 H66 0.9300
C67 C68 1.402(4)
C67 H67 0.9300
C68 H68 0.9300
C69 C70 1.398(4)
C69 C74 1.403(4)
C70 C71 1.392(4)
C70 H70 0.9300
C71 C72 1.374(4)
C71 H71 0.9300
C72 C73 1.386(4)
C72 H72 0.9300
C73 C74 1.377(4)
C73 H73 0.9300
C74 H74 0.9300
C75 C80 1.384(4)
C75 C76 1.405(4)
C76 C77 1.390(4)
C76 H76 0.9300
C77 C78 1.368(4)
C77 H77 0.9300
C78 C79 1.371(4)
C78 H78 0.9300
C79 C80 1.394(4)
C79 H79 0.9300
C80 H80 0.9300
C81 C86 1.394(4)
C81 C82 1.411(4)
C82 C83 1.379(4)
C82 H82 0.9300
C83 C84 1.379(4)
C83 H83 0.9300
C84 C85 1.376(4)
C84 H84 0.9300
C85 C86 1.397(4)
C85 H85 0.9300
C86 H86 0.9300
C87 C92 1.389(4)
C87 C88 1.404(4)
C88 C89 1.386(4)
C88 H88 0.9300
C89 C90 1.371(5)
C89 H89 0.9300
C90 C91 1.387(5)
C90 H90 0.9300
C91 C92 1.399(4)
C91 H91 0.9300
C92 H92 0.9300
C93 C94 1.479(5)
C93 H93A 0.9700
C93 H93B 0.9700
C94 C95 1.538(6)
C94 H94A 0.9700
C94 H94B 0.9700
C95 C96 1.481(5)
C95 H95A 0.9700
C95 H95B 0.9700
C96 H96A 0.9700
C96 H96B 0.9700
C97 C98 1.470(4)
C97 H97A 0.9700
C97 H97B 0.9700
C98 C99 1.477(6)
C98 H98A 0.9700
C98 H98B 0.9700
C99 C100 1.442(4)
C99 H99A 0.9700
C99 H99B 0.9700
C100 H10D 0.9700
C100 H10E 0.9700
